data_7223814
loop_
_publ_author_name
'Chen, Yu'
'Yang, Juan'
'Wang, Xichi'
'Xu, Yuci'
'Xu, Huiling'
'Zeng, Xiaoshan'
'Xiao, Dongrong'

_publ_section_title
;
 Syntheses, structures and properties of five entangled coordination
 polymers constructed with trigonal N-donor ligands
;
_journal_name_full 'RSC Adv.'
_journal_paper_doi 10.1039/C5RA19086J
_journal_year 2016
_chemical_formula_moiety 'C27 H20 Co1.5 N6 O7'
_chemical_formula_sum 'C27 H20 Co1.5 N6 O7'
_chemical_formula_weight 628.88
_chemical_name_systematic
;
 ?
;
_space_group_crystal_system monoclinic
_space_group_IT_number 15
_space_group_name_Hall '-C 2yc'
_space_group_name_H-M_alt 'C 1 2/c 1'
_symmetry_space_group_name_Hall '-C 2yc'
_symmetry_space_group_name_H-M 'C 1 2/c 1'
_atom_sites_solution_hydrogens mixed
_atom_sites_solution_primary direct
_audit_creation_date 2015-05-08
_audit_creation_method
;
Olex2 1.2
(compiled 2015.01.26 svn.r3150 for OlexSys, GUI svn.r4998)
;
_audit_update_record
;
2015-06-17 deposited with the CCDC.
2016-01-04 downloaded from the CCDC.
;
_cell_angle_alpha 90
_cell_angle_beta 130.063(3)
_cell_angle_gamma 90
_cell_formula_units_Z 8
_cell_length_a 28.3457(5)
_cell_length_b 11.56051(10)
_cell_length_c 20.1709(4)
_cell_measurement_reflns_used 25306
_cell_measurement_temperature 289.73(14)
_cell_measurement_theta_max 71.4060
_cell_measurement_theta_min 4.3900
_cell_volume 5058.7(3)
_computing_cell_refinement
;
CrysAlisPro, Agilent Technologies,
Version 1.171.37.34 (release 22-05-2014 CrysAlis171 .NET)
(compiled May 22 2014,16:03:01)
;
_computing_data_collection
;
CrysAlisPro, Agilent Technologies,
Version 1.171.37.34 (release 22-05-2014 CrysAlis171 .NET)
(compiled May 22 2014,16:03:01)
;
_computing_data_reduction
;
CrysAlisPro, Agilent Technologies,
Version 1.171.37.34 (release 22-05-2014 CrysAlis171 .NET)
(compiled May 22 2014,16:03:01)
;
_computing_molecular_graphics 'Olex2 (Dolomanov et al., 2009)'
_computing_publication_material 'Olex2 (Dolomanov et al., 2009)'
_computing_structure_refinement 'ShelXL (Sheldrick, 2008)'
_computing_structure_solution 'ShelXS (Sheldrick, 2008)'
_diffrn_ambient_environment air
_diffrn_ambient_temperature 289.73(14)
_diffrn_detector 'CCD plate'
_diffrn_detector_area_resol_mean 8.0243
_diffrn_detector_type EosS2
_diffrn_measured_fraction_theta_full 1.000
_diffrn_measured_fraction_theta_max 0.998
_diffrn_measurement_details
;
  1 omega    1.00   76.00   1.0000    1.6800
omega____ theta____ kappa____ phi______ frames
    -       36.7203  -99.0000 -150.0000 75

  2 omega   57.00  109.00   1.0000    1.6800
omega____ theta____ kappa____ phi______ frames
    -       36.7203  178.0000  -60.0000 52

  3 omega    1.00   76.00   1.0000    1.6800
omega____ theta____ kappa____ phi______ frames
    -       36.7203  -99.0000  -30.0000 75

  4 omega   10.00  104.00   1.0000    1.6800
omega____ theta____ kappa____ phi______ frames
    -       36.7203   77.0000   30.0000 94

  5 omega  -31.00   63.00   1.0000    1.6800
omega____ theta____ kappa____ phi______ frames
    -       36.7203  -77.0000   30.0000 94

  6 omega   10.00  104.00   1.0000    1.6800
omega____ theta____ kappa____ phi______ frames
    -       36.7203   77.0000  150.0000 94

  7 omega  -31.00   53.00   1.0000    1.6800
omega____ theta____ kappa____ phi______ frames
    -       36.7203  -57.0000   90.0000 84

  8 omega   18.00  106.00   1.0000    1.6800
omega____ theta____ kappa____ phi______ frames
    -       36.7203   38.0000  -30.0000 88

  9 omega   20.00  104.00   1.0000    1.6800
omega____ theta____ kappa____ phi______ frames
    -       36.7203   57.0000  -90.0000 84

 10 omega   39.00  110.00   1.0000   15.0000
omega____ theta____ kappa____ phi______ frames
    -      108.0000  -95.0000   90.0000 71

 11 omega   40.00   98.00   1.0000   15.0000
omega____ theta____ kappa____ phi______ frames
    -      108.0000  -45.0000  -60.0000 58

 12 omega   38.00   91.00   1.0000   15.0000
omega____ theta____ kappa____ phi______ frames
    -      108.0000  -30.0000 -180.0000 53

 13 omega   91.00  176.00   1.0000   15.0000
omega____ theta____ kappa____ phi______ frames
    -      108.0000   45.0000   60.0000 85

 14 omega   39.00  110.00   1.0000   15.0000
omega____ theta____ kappa____ phi______ frames
    -      108.0000  -95.0000  120.0000 71

 15 omega   38.00   91.00   1.0000   15.0000
omega____ theta____ kappa____ phi______ frames
    -      108.0000  -30.0000   60.0000 53

 16 omega   39.00  177.00   1.0000   15.0000
omega____ theta____ kappa____ phi______ frames
    -      108.0000    0.0000  -90.0000 138

 17 omega   40.00  135.00   1.0000   15.0000
omega____ theta____ kappa____ phi______ frames
    -      108.0000  -77.0000  -90.0000 95

 18 omega   38.00   91.00   1.0000   15.0000
omega____ theta____ kappa____ phi______ frames
    -      108.0000  -30.0000 -120.0000 53

 19 omega   40.00  135.00   1.0000   15.0000
omega____ theta____ kappa____ phi______ frames
    -      108.0000  -77.0000 -150.0000 95

 20 omega   39.00  110.00   1.0000   15.0000
omega____ theta____ kappa____ phi______ frames
    -      108.0000  -95.0000  150.0000 71

 21 omega   38.00   91.00   1.0000   15.0000
omega____ theta____ kappa____ phi______ frames
    -      108.0000  -30.0000  120.0000 53

 22 omega   91.00  176.00   1.0000   15.0000
omega____ theta____ kappa____ phi______ frames
    -      108.0000   45.0000  120.0000 85

 23 omega   40.00   98.00   1.0000   15.0000
omega____ theta____ kappa____ phi______ frames
    -      108.0000  -45.0000    0.0000 58

 24 omega   38.00  116.00   1.0000   15.0000
omega____ theta____ kappa____ phi______ frames
    -      108.0000 -112.0000  -60.0000 78

 25 omega   40.00   98.00   1.0000   15.0000
omega____ theta____ kappa____ phi______ frames
    -      108.0000  -45.0000  120.0000 58

 26 omega   39.00  110.00   1.0000   15.0000
omega____ theta____ kappa____ phi______ frames
    -      108.0000  -95.0000   30.0000 71

 27 omega   10.00  104.00   1.0000    1.6800
omega____ theta____ kappa____ phi______ frames
    -       36.7203   77.0000  -60.0000 94

 28 omega  -32.00   56.00   1.0000    1.6800
omega____ theta____ kappa____ phi______ frames
    -       36.7203  -38.0000  150.0000 88

 29 omega   20.00  104.00   1.0000    1.6800
omega____ theta____ kappa____ phi______ frames
    -       36.7203   57.0000    0.0000 84

 30 omega   20.00  104.00   1.0000    1.6800
omega____ theta____ kappa____ phi______ frames
    -       36.7203   57.0000  120.0000 84

 31 omega   10.00  104.00   1.0000    1.6800
omega____ theta____ kappa____ phi______ frames
    -       36.7203   77.0000  120.0000 94

 32 omega   10.00  104.00   1.0000    1.6800
omega____ theta____ kappa____ phi______ frames
    -       36.7203   77.0000 -150.0000 94

 33 omega  -32.00   56.00   1.0000    1.6800
omega____ theta____ kappa____ phi______ frames
    -       36.7203  -38.0000 -120.0000 88

 34 omega   81.00  176.00   1.0000   15.0000
omega____ theta____ kappa____ phi______ frames
    -      108.0000   77.0000  120.0000 95

 35 omega   91.00  176.00   1.0000   15.0000
omega____ theta____ kappa____ phi______ frames
    -      108.0000   45.0000 -150.0000 85

 36 omega   91.00  176.00   1.0000   15.0000
omega____ theta____ kappa____ phi______ frames
    -      108.0000   45.0000   90.0000 85

 37 omega   81.00  176.00   1.0000   15.0000
omega____ theta____ kappa____ phi______ frames
    -      108.0000   77.0000 -120.0000 95

 38 omega   90.00  175.00   1.0000   15.0000
omega____ theta____ kappa____ phi______ frames
    -      108.0000   61.0000 -180.0000 85

 39 omega   81.00  176.00   1.0000   15.0000
omega____ theta____ kappa____ phi______ frames
    -      108.0000   77.0000    0.0000 95

 40 omega   81.00  176.00   1.0000   15.0000
omega____ theta____ kappa____ phi______ frames
    -      108.0000   77.0000  -90.0000 95

 41 omega   90.00  175.00   1.0000   15.0000
omega____ theta____ kappa____ phi______ frames
    -      108.0000   61.0000   30.0000 85

 42 omega   81.00  176.00   1.0000   15.0000
omega____ theta____ kappa____ phi______ frames
    -      108.0000   77.0000  150.0000 95

 43 omega   81.00  176.00   1.0000   15.0000
omega____ theta____ kappa____ phi______ frames
    -      108.0000   77.0000 -150.0000 95

 44 omega   81.00  176.00   1.0000   15.0000
omega____ theta____ kappa____ phi______ frames
    -      108.0000   77.0000  -60.0000 95

 45 omega   81.00  176.00   1.0000   15.0000
omega____ theta____ kappa____ phi______ frames
    -      108.0000   77.0000  -30.0000 95

 46 omega   90.00  149.00   1.0000   15.0000
omega____ theta____ kappa____ phi______ frames
    -      108.0000   61.0000   90.0000 59

 47 omega   70.00  178.00   1.0000   15.0000
omega____ theta____ kappa____ phi______ frames
    -      108.0000   15.0000    0.0000 108
;
_diffrn_measurement_device 'four-circle diffractometer'
_diffrn_measurement_device_type 'SuperNova, Dual, Cu at zero, EosS2'
_diffrn_measurement_method '\w scans'
_diffrn_orient_matrix_UB_11 0.0651897000
_diffrn_orient_matrix_UB_12 0.0167832000
_diffrn_orient_matrix_UB_13 0.0302317000
_diffrn_orient_matrix_UB_21 -0.0198437000
_diffrn_orient_matrix_UB_22 0.1170595000
_diffrn_orient_matrix_UB_23 -0.0475531000
_diffrn_orient_matrix_UB_31 0.0199970000
_diffrn_orient_matrix_UB_32 0.0614766000
_diffrn_orient_matrix_UB_33 0.0823430000
_diffrn_radiation_monochromator mirror
_diffrn_radiation_probe x-ray
_diffrn_radiation_type CuK\a
_diffrn_radiation_wavelength 1.54184
_diffrn_reflns_av_R_equivalents 0.0484
_diffrn_reflns_av_unetI/netI 0.0212
_diffrn_reflns_laue_measured_fraction_full 1.000
_diffrn_reflns_laue_measured_fraction_max 0.998
_diffrn_reflns_limit_h_max 34
_diffrn_reflns_limit_h_min -34
_diffrn_reflns_limit_k_max 14
_diffrn_reflns_limit_k_min -14
_diffrn_reflns_limit_l_max 24
_diffrn_reflns_limit_l_min -23
_diffrn_reflns_number 46039
_diffrn_reflns_point_group_measured_fraction_full 1.000
_diffrn_reflns_point_group_measured_fraction_max 0.998
_diffrn_reflns_theta_full 67.684
_diffrn_reflns_theta_max 71.551
_diffrn_reflns_theta_min 4.076
_diffrn_source 'sealed X-ray tube'
_diffrn_source_type 'SuperNova (Cu) X-ray Source'
_exptl_absorpt_coefficient_mu 8.335
_exptl_absorpt_correction_T_max 1.00000
_exptl_absorpt_correction_T_min 0.37788
_exptl_absorpt_correction_type multi-scan
_exptl_absorpt_process_details
;
CrysAlisPro, Agilent Technologies,
Version 1.171.37.34 (release 22-05-2014 CrysAlis171 .NET)
(compiled May 22 2014,16:03:01)
Empirical absorption correction using spherical harmonics,
 implemented in SCALE3 ABSPACK scaling algorithm.
;
_exptl_crystal_colour 'clear dark violet'
_exptl_crystal_colour_lustre clear
_exptl_crystal_colour_modifier dark
_exptl_crystal_colour_primary violet
_exptl_crystal_density_diffrn 1.651
_exptl_crystal_description block
_exptl_crystal_F_000 2564
_exptl_crystal_size_max 0.45
_exptl_crystal_size_mid 0.37
_exptl_crystal_size_min 0.31
_refine_diff_density_max 0.294
_refine_diff_density_min -0.626
_refine_diff_density_rms 0.073
_refine_ls_extinction_method none
_refine_ls_goodness_of_fit_ref 1.056
_refine_ls_hydrogen_treatment constr
_refine_ls_matrix_type full
_refine_ls_number_parameters 378
_refine_ls_number_reflns 4932
_refine_ls_number_restraints 0
_refine_ls_restrained_S_all 1.056
_refine_ls_R_factor_all 0.0388
_refine_ls_R_factor_gt 0.0340
_refine_ls_shift/su_max 0.001
_refine_ls_shift/su_mean 0.000
_refine_ls_structure_factor_coef Fsqd
_refine_ls_weighting_details 'w=1/[\s^2^(Fo^2^)+(0.0543P)^2^+3.6240P] where P=(Fo^2^+2Fc^2^)/3'
_refine_ls_weighting_scheme calc
_refine_ls_wR_factor_gt 0.0847
_refine_ls_wR_factor_ref 0.0879
_reflns_Friedel_coverage 0.000
_reflns_number_gt 4474
_reflns_number_total 4932
_reflns_threshold_expression 'I > 2\s(I)'
_cod_data_source_file c5ra19086j2.cif
_cod_data_source_block compound-2
_cod_original_cell_volume 5058.8(2)
_cod_original_formula_sum 'C27 H20 Co1.50 N6 O7'
_cod_database_code 7223814
_shelxl_version_number 2014-1
_chemical_oxdiff_formula 'C1 H1 N1 O1 Co1'
_shelx_space_group_comment
;
The symmetry employed for this shelxl refinement is uniquely defined
by the following loop, which should always be used as a source of
symmetry information in preference to the above space-group names.
They are only intended as comments.
;
_reflns_odcompleteness_completeness 99.94
_reflns_odcompleteness_iscentric 1
_reflns_odcompleteness_theta 66.97
_olex2_refinement_description
;
;
_olex2_date_sample_data_collection 1413190953.28
_olex2_submission_special_instructions 'No special instructions were received'

loop_
_space_group_symop_operation_xyz
'x, y, z'
'-x, y, -z+1/2'
'x+1/2, y+1/2, z'
'-x+1/2, y+1/2, -z+1/2'
'-x, -y, -z'
'x, -y, z-1/2'
'-x+1/2, -y+1/2, -z'
'x+1/2, -y+1/2, z-1/2'

loop_
_atom_site_label
_atom_site_type_symbol
_atom_site_fract_x
_atom_site_fract_y
_atom_site_fract_z
_atom_site_U_iso_or_equiv
_atom_site_adp_type
_atom_site_occupancy
_atom_site_site_symmetry_order
_atom_site_calc_flag
_atom_site_refinement_flags_posn
_atom_site_refinement_flags_adp
_atom_site_refinement_flags_occupancy
Co1 Co 0.66652(2) -0.22929(3) 0.52626(2) 0.02248(10) Uani 1 1 d . . .
Co2 Co 0.5000 0.5000 0.0000 0.01957(11) Uani 1 2 d S T P
O1 O 0.74326(7) 0.23846(14) 0.89478(10) 0.0348(4) Uani 1 1 d . . .
O2 O 0.79270(7) 0.11903(14) 0.87341(11) 0.0377(4) Uani 1 1 d . . .
O3 O 0.66485(9) -0.13360(18) 0.60735(13) 0.0518(5) Uani 1 1 d . . .
O4 O 0.56530(9) -0.14963(18) 0.53518(15) 0.0644(6) Uani 1 1 d . . .
O5 O 0.59779(7) -0.31964(14) 0.42270(10) 0.0344(3) Uani 1 1 d . . .
O6 O 0.66012(7) -0.44080(17) 0.42496(11) 0.0442(4) Uani 1 1 d . . .
O7 O 0.47702(7) 0.64239(13) 0.03865(11) 0.0337(3) Uani 1 1 d . . .
H7A H 0.4541 0.6213 0.0516 0.051 Uiso 1 1 d GR . .
H7B H 0.4564 0.6940 -0.0028 0.051 Uiso 1 1 d GR . .
N1 N 0.65484(8) -0.09061(15) 0.45374(12) 0.0280(4) Uani 1 1 d . . .
N2 N 0.67033(7) 0.05945(15) 0.40272(11) 0.0243(3) Uani 1 1 d . . .
N3 N 0.94188(7) 0.12037(14) 0.50489(11) 0.0243(3) Uani 1 1 d . . .
N4 N 0.85463(7) 0.20096(14) 0.45844(11) 0.0237(3) Uani 1 1 d . . .
N5 N 0.65852(7) 0.40111(15) 0.25591(11) 0.0259(4) Uani 1 1 d . . .
N6 N 0.57872(7) 0.47664(15) 0.13258(11) 0.0271(4) Uani 1 1 d . . .
C1 C 0.59898(10) -0.0394(2) 0.38932(18) 0.0426(6) Uani 1 1 d . . .
H1 H 0.5610 -0.0647 0.3708 0.051 Uiso 1 1 calc R . .
C2 C 0.60749(10) 0.0523(2) 0.35727(18) 0.0445(6) Uani 1 1 d . . .
H2 H 0.5772 0.1013 0.3133 0.053 Uiso 1 1 calc R . .
C3 C 0.69631(9) -0.02978(18) 0.45943(13) 0.0260(4) Uani 1 1 d . . .
H3 H 0.7383 -0.0459 0.4976 0.031 Uiso 1 1 calc R . .
C4 C 0.70054(8) 0.14208(16) 0.38901(12) 0.0219(4) Uani 1 1 d . . .
C5 C 0.66679(9) 0.23263(17) 0.33224(13) 0.0252(4) Uani 1 1 d . . .
H5 H 0.6249 0.2394 0.3036 0.030 Uiso 1 1 calc R . .
C6 C 0.69580(9) 0.31295(17) 0.31845(13) 0.0247(4) Uani 1 1 d . . .
C7 C 0.75811(9) 0.30590(18) 0.36039(14) 0.0271(4) Uani 1 1 d . . .
H7 H 0.7773 0.3606 0.3510 0.033 Uiso 1 1 calc R . .
C8 C 0.79084(8) 0.21371(17) 0.41711(13) 0.0237(4) Uani 1 1 d . . .
C9 C 0.76332(8) 0.13192(17) 0.43251(13) 0.0236(4) Uani 1 1 d . . .
H9 H 0.7862 0.0714 0.4710 0.028 Uiso 1 1 calc R . .
C10 C 0.89660(10) 0.28917(18) 0.48914(16) 0.0334(5) Uani 1 1 d . . .
H10 H 0.8897 0.3677 0.4898 0.040 Uiso 1 1 calc R . .
C11 C 0.94996(10) 0.23850(18) 0.51820(16) 0.0321(5) Uani 1 1 d . . .
H11 H 0.9867 0.2775 0.5435 0.039 Uiso 1 1 calc R . .
C12 C 0.88390(8) 0.10102(17) 0.46898(13) 0.0229(4) Uani 1 1 d . . .
H12 H 0.8655 0.0284 0.4530 0.028 Uiso 1 1 calc R . .
C13 C 0.66738(11) 0.51877(19) 0.26441(15) 0.0347(5) Uani 1 1 d . . .
H13 H 0.7005 0.5590 0.3124 0.042 Uiso 1 1 calc R . .
C14 C 0.60469(9) 0.38066(18) 0.17543(14) 0.0302(4) Uani 1 1 d . . .
H14 H 0.5883 0.3074 0.1534 0.036 Uiso 1 1 calc R . .
C15 C 0.61747(10) 0.56395(18) 0.18783(14) 0.0337(5) Uani 1 1 d . . .
H15 H 0.6105 0.6424 0.1747 0.040 Uiso 1 1 calc R . .
C16 C 0.74372(9) 0.15719(17) 0.85265(13) 0.0269(4) Uani 1 1 d . . .
C17 C 0.68262(9) 0.10898(17) 0.77613(13) 0.0257(4) Uani 1 1 d . . .
C18 C 0.67916(9) 0.02282(18) 0.72519(13) 0.0264(4) Uani 1 1 d . . .
H18 H 0.7151 -0.0074 0.7395 0.032 Uiso 1 1 calc R . .
C19 C 0.62177(10) -0.01859(18) 0.65247(14) 0.0278(4) Uani 1 1 d . . .
C20 C 0.56833(10) 0.0272(2) 0.63194(16) 0.0356(5) Uani 1 1 d . . .
H20 H 0.5300 -0.0003 0.5839 0.043 Uiso 1 1 calc R . .
C21 C 0.57175(10) 0.1135(2) 0.68243(17) 0.0394(5) Uani 1 1 d . . .
H21 H 0.5358 0.1442 0.6678 0.047 Uiso 1 1 calc R . .
C22 C 0.62870(10) 0.15411(19) 0.75480(15) 0.0323(5) Uani 1 1 d . . .
H22 H 0.6309 0.2114 0.7891 0.039 Uiso 1 1 calc R . .
C23 C 0.61659(11) -0.10765(18) 0.59409(14) 0.0318(5) Uani 1 1 d . . .
C24 C 0.60876(9) -0.40511(18) 0.39401(13) 0.0259(4) Uani 1 1 d . . .
C25 C 0.55225(8) -0.46704(17) 0.31781(12) 0.0232(4) Uani 1 1 d . . .
C26 C 0.55227(10) -0.5871(2) 0.31656(14) 0.0354(5) Uani 1 1 d . . .
H26 H 0.5876 -0.6275 0.3607 0.043 Uiso 1 1 calc R . .
C27 C 0.5000 -0.6471(3) 0.2500 0.0466(9) Uani 1 2 d S T P
H27 H 0.5000 -0.7275 0.2500 0.056 Uiso 1 2 calc RS T P
C28 C 0.5000 -0.4070(2) 0.2500 0.0230(5) Uani 1 2 d S T P
H28 H 0.5000 -0.3266 0.2500 0.028 Uiso 1 2 calc RS T P

loop_
_atom_site_aniso_label
_atom_site_aniso_U_11
_atom_site_aniso_U_22
_atom_site_aniso_U_33
_atom_site_aniso_U_23
_atom_site_aniso_U_13
_atom_site_aniso_U_12
Co1 0.01650(15) 0.02415(17) 0.01878(16) -0.00197(12) 0.00771(13) -0.00545(11)
Co2 0.00992(18) 0.0198(2) 0.0188(2) 0.00587(16) 0.00461(16) 0.00412(14)
O1 0.0248(7) 0.0383(8) 0.0313(8) -0.0134(7) 0.0135(7) -0.0051(6)
O2 0.0217(7) 0.0361(8) 0.0344(9) -0.0046(7) 0.0086(7) 0.0060(6)
O3 0.0496(10) 0.0632(12) 0.0444(11) -0.0214(9) 0.0310(9) -0.0075(9)
O4 0.0440(11) 0.0493(12) 0.0693(14) -0.0348(11) 0.0225(10) -0.0172(9)
O5 0.0253(7) 0.0372(8) 0.0273(8) -0.0078(6) 0.0108(6) -0.0095(6)
O6 0.0148(7) 0.0644(12) 0.0337(9) 0.0105(8) 0.0066(7) 0.0057(7)
O7 0.0354(8) 0.0284(8) 0.0424(9) 0.0126(7) 0.0274(8) 0.0134(6)
N1 0.0200(8) 0.0287(9) 0.0294(9) 0.0038(7) 0.0131(7) -0.0008(7)
N2 0.0153(7) 0.0259(8) 0.0270(9) 0.0062(7) 0.0115(7) 0.0031(6)
N3 0.0151(7) 0.0256(8) 0.0253(8) -0.0026(7) 0.0099(7) -0.0004(6)
N4 0.0137(7) 0.0228(8) 0.0275(9) 0.0052(7) 0.0100(7) 0.0024(6)
N5 0.0182(7) 0.0243(8) 0.0213(8) 0.0083(7) 0.0065(7) 0.0043(6)
N6 0.0180(7) 0.0244(8) 0.0229(9) 0.0058(7) 0.0059(7) 0.0043(6)
C1 0.0205(10) 0.0417(13) 0.0561(16) 0.0170(12) 0.0203(11) 0.0039(9)
C2 0.0164(9) 0.0465(14) 0.0570(16) 0.0224(12) 0.0174(10) 0.0086(9)
C3 0.0174(8) 0.0293(10) 0.0248(10) 0.0058(8) 0.0106(8) 0.0010(7)
C4 0.0183(8) 0.0225(9) 0.0219(9) 0.0037(7) 0.0116(8) 0.0022(7)
C5 0.0148(8) 0.0281(10) 0.0246(10) 0.0069(8) 0.0090(8) 0.0055(7)
C6 0.0182(8) 0.0253(9) 0.0194(9) 0.0084(8) 0.0070(8) 0.0063(7)
C7 0.0187(9) 0.0296(10) 0.0269(10) 0.0101(8) 0.0119(8) 0.0023(8)
C8 0.0143(8) 0.0278(10) 0.0227(10) 0.0051(8) 0.0089(8) 0.0046(7)
C9 0.0169(8) 0.0235(9) 0.0245(9) 0.0078(8) 0.0106(8) 0.0055(7)
C10 0.0249(10) 0.0211(10) 0.0479(13) 0.0000(9) 0.0206(10) -0.0005(8)
C11 0.0197(9) 0.0268(10) 0.0414(13) -0.0065(9) 0.0158(9) -0.0045(8)
C12 0.0158(8) 0.0227(9) 0.0241(10) 0.0014(7) 0.0101(8) 0.0004(7)
C13 0.0324(11) 0.0256(10) 0.0234(11) 0.0009(8) 0.0077(9) -0.0018(9)
C14 0.0208(9) 0.0241(10) 0.0241(10) 0.0062(8) 0.0046(8) -0.0002(7)
C15 0.0327(11) 0.0206(10) 0.0250(11) 0.0031(8) 0.0082(9) 0.0045(8)
C16 0.0235(9) 0.0238(10) 0.0223(10) 0.0002(8) 0.0097(8) -0.0003(7)
C17 0.0224(9) 0.0251(10) 0.0226(10) 0.0011(8) 0.0113(8) -0.0012(7)
C18 0.0242(9) 0.0265(10) 0.0239(10) 0.0022(8) 0.0134(8) -0.0007(8)
C19 0.0290(10) 0.0244(10) 0.0238(10) 0.0005(8) 0.0142(9) -0.0055(8)
C20 0.0245(10) 0.0368(12) 0.0329(12) -0.0046(9) 0.0127(9) -0.0084(9)
C21 0.0242(10) 0.0439(13) 0.0436(14) -0.0030(11) 0.0189(10) -0.0015(9)
C22 0.0292(10) 0.0324(11) 0.0329(12) -0.0039(9) 0.0188(9) -0.0016(8)
C23 0.0374(11) 0.0243(10) 0.0273(11) 0.0014(8) 0.0179(10) -0.0032(8)
C24 0.0180(9) 0.0338(10) 0.0161(9) 0.0056(8) 0.0065(8) -0.0025(8)
C25 0.0155(8) 0.0293(10) 0.0162(9) -0.0003(7) 0.0063(8) 0.0004(7)
C26 0.0338(11) 0.0300(11) 0.0246(11) 0.0036(9) 0.0107(10) 0.0088(9)
C27 0.052(2) 0.0209(15) 0.0372(19) 0.000 0.0152(17) 0.000
C28 0.0170(11) 0.0228(13) 0.0185(13) 0.000 0.0065(11) 0.000

loop_
_atom_type_symbol
_atom_type_description
_atom_type_scat_dispersion_real
_atom_type_scat_dispersion_imag
_atom_type_scat_source
C C 0.0181 0.0091 'International Tables Vol C Tables 4.2.6.8 and 6.1.1.4'
H H 0.0000 0.0000 'International Tables Vol C Tables 4.2.6.8 and 6.1.1.4'
Co Co -2.3653 3.6143 'International Tables Vol C Tables 4.2.6.8 and 6.1.1.4'
N N 0.0311 0.0180 'International Tables Vol C Tables 4.2.6.8 and 6.1.1.4'
O O 0.0492 0.0322 'International Tables Vol C Tables 4.2.6.8 and 6.1.1.4'

loop_
_geom_angle_atom_site_label_1
_geom_angle_atom_site_label_2
_geom_angle_atom_site_label_3
_geom_angle
_geom_angle_site_symmetry_1
_geom_angle_site_symmetry_3
O1 Co1 O2 60.27(6) 4_646 4_646
O1 Co1 O3 98.25(8) 4_646 .
O1 Co1 O5 128.49(7) 4_646 .
O1 Co1 N1 104.58(6) 4_646 .
O1 Co1 C16 30.62(7) 4_646 4_646
O2 Co1 C16 29.71(6) 4_646 4_646
O3 Co1 O2 88.04(8) . 4_646
O3 Co1 O5 128.47(7) . .
O3 Co1 N1 94.19(8) . .
O3 Co1 C16 92.09(8) . 4_646
O5 Co1 O2 96.80(6) . 4_646
O5 Co1 N1 93.54(7) . .
O5 Co1 C16 116.33(7) . 4_646
N1 Co1 O2 164.83(6) . 4_646
N1 Co1 C16 135.13(7) . 4_646
O7 Co2 O7 180.0 5_665 .
O7 Co2 N3 86.62(6) 5_665 8_455
O7 Co2 N3 93.38(6) . 8_455
O7 Co2 N3 93.38(6) 5_665 4_655
O7 Co2 N3 86.62(6) . 4_655
O7 Co2 N6 92.42(6) 5_665 .
O7 Co2 N6 92.42(6) . 5_665
O7 Co2 N6 87.58(6) . .
O7 Co2 N6 87.58(6) 5_665 5_665
N3 Co2 N3 180.00(8) 4_655 8_455
N6 Co2 N3 85.82(6) 5_665 8_455
N6 Co2 N3 94.18(6) 5_665 4_655
N6 Co2 N3 85.81(6) . 4_655
N6 Co2 N3 94.19(6) . 8_455
N6 Co2 N6 180.0 . 5_665
C16 O1 Co1 96.45(13) . 4_656
C16 O2 Co1 81.30(12) . 4_656
C23 O3 Co1 123.82(16) . .
C24 O5 Co1 121.17(13) . .
C1 N1 Co1 124.69(14) . .
C3 N1 Co1 129.35(14) . .
C3 N1 C1 105.91(18) . .
C2 N2 C4 126.14(18) . .
C3 N2 C2 106.40(17) . .
C3 N2 C4 127.41(16) . .
C11 N3 Co2 126.63(13) . 4_645
C12 N3 Co2 124.76(13) . 4_645
C12 N3 C11 105.43(16) . .
C10 N4 C8 126.08(17) . .
C12 N4 C8 126.52(17) . .
C12 N4 C10 107.25(15) . .
C13 N5 C6 128.74(18) . .
C14 N5 C6 123.93(18) . .
C14 N5 C13 107.29(17) . .
C14 N6 Co2 128.99(15) . .
C14 N6 C15 105.76(17) . .
C15 N6 Co2 124.76(14) . .
C2 C1 N1 109.86(19) . .
C1 C2 N2 106.37(19) . .
N1 C3 N2 111.45(17) . .
C5 C4 N2 119.13(16) . .
C5 C4 C9 120.51(18) . .
C9 C4 N2 120.36(17) . .
C6 C5 C4 119.42(17) . .
C5 C6 N5 117.40(17) . .
C5 C6 C7 121.84(18) . .
C7 C6 N5 120.69(18) . .
C6 C7 C8 117.40(18) . .
C7 C8 N4 118.78(17) . .
C9 C8 N4 118.89(17) . .
C9 C8 C7 122.29(17) . .
C8 C9 C4 118.54(17) . .
C11 C10 N4 106.01(18) . .
C10 C11 N3 110.13(18) . .
N3 C12 N4 111.18(17) . .
C15 C13 N5 105.41(19) . .
N6 C14 N5 111.47(18) . .
C13 C15 N6 110.06(19) . .
O1 C16 Co1 52.93(10) . 4_656
O1 C16 C17 117.38(18) . .
O2 C16 Co1 68.99(11) . 4_656
O2 C16 O1 121.72(19) . .
O2 C16 C17 120.89(19) . .
C17 C16 Co1 169.11(15) . 4_656
C18 C17 C16 120.84(18) . .
C18 C17 C22 119.90(19) . .
C22 C17 C16 119.23(19) . .
C17 C18 C19 120.14(19) . .
C18 C19 C23 121.3(2) . .
C20 C19 C18 119.3(2) . .
C20 C19 C23 119.3(2) . .
C21 C20 C19 120.5(2) . .
C20 C21 C22 120.1(2) . .
C21 C22 C17 120.0(2) . .
O3 C23 C19 117.2(2) . .
O4 C23 O3 123.9(2) . .
O4 C23 C19 118.9(2) . .
O5 C24 C25 114.80(17) . .
O6 C24 O5 125.6(2) . .
O6 C24 C25 119.5(2) . .
C26 C25 C24 118.74(18) . .
C26 C25 C28 119.56(19) . .
C28 C25 C24 121.70(19) . .
C27 C26 C25 120.3(2) . .
C26 C27 C26 120.0(3) 2_655 .
C25 C28 C25 120.2(3) 2_655 .

loop_
_geom_bond_atom_site_label_1
_geom_bond_atom_site_label_2
_geom_bond_distance
_geom_bond_site_symmetry_2
Co1 O1 1.9931(15) 4_646
Co1 O2 2.3442(16) 4_646
Co1 O3 2.0002(18) .
Co1 O5 2.0028(15) .
Co1 N1 2.0484(18) .
Co1 C16 2.482(2) 4_646
Co2 O7 2.0965(15) 5_665
Co2 O7 2.0965(15) .
Co2 N3 2.2067(16) 4_655
Co2 N3 2.2067(16) 8_455
Co2 N6 2.1266(17) .
Co2 N6 2.1266(17) 5_665
O1 Co1 1.9931(15) 4_656
O1 C16 1.273(3) .
O2 Co1 2.3442(16) 4_656
O2 C16 1.244(3) .
O3 C23 1.250(3) .
O4 C23 1.240(3) .
O5 C24 1.281(3) .
O6 C24 1.229(3) .
N1 C1 1.377(3) .
N1 C3 1.310(3) .
N2 C2 1.385(2) .
N2 C3 1.353(3) .
N2 C4 1.424(2) .
N3 Co2 2.2066(16) 4_645
N3 C11 1.382(3) .
N3 C12 1.320(2) .
N4 C8 1.430(2) .
N4 C10 1.375(3) .
N4 C12 1.357(3) .
N5 C6 1.425(2) .
N5 C13 1.374(3) .
N5 C14 1.353(3) .
N6 C14 1.304(3) .
N6 C15 1.375(3) .
C1 C2 1.342(3) .
C4 C5 1.383(3) .
C4 C9 1.393(2) .
C5 C6 1.382(3) .
C6 C7 1.385(3) .
C7 C8 1.393(3) .
C8 C9 1.382(3) .
C10 C11 1.354(3) .
C13 C15 1.359(3) .
C16 Co1 2.482(2) 4_656
C16 C17 1.501(3) .
C17 C18 1.388(3) .
C17 C22 1.395(3) .
C18 C19 1.398(3) .
C19 C20 1.392(3) .
C19 C23 1.499(3) .
C20 C21 1.383(4) .
C21 C22 1.387(3) .
C24 C25 1.507(3) .
C25 C26 1.389(3) .
C25 C28 1.392(2) .
C26 C27 1.385(3) .
C27 C26 1.385(3) 2_655
C28 C25 1.392(2) 2_655
